data_7003423
loop_
_publ_author_name
'Dillon, Keith B.'
'Goeta, Andr\'es E.'
'Howard, Judith A. K.'
'Monks, Philippa K.'
'Shepherd, Helena J.'
'Thompson, Amber L.'

_publ_section_title
;
 Alkyl and aryl dicationic derivatives of cyclic triphosphenium ions
;
_journal_issue 9
_journal_name_full 'Dalton Transactions'
_journal_page_first 1144
_journal_page_last 1149
_journal_paper_doi 10.1039/b716027e
_journal_year 2008
_chemical_formula_moiety 'C29 H31 P3, Cl6 Sn, 2(C H Cl3)'
_chemical_formula_sum 'C31 H33 Cl12 P3 Sn'
_chemical_formula_weight 1042.57
_chemical_melting_point ?
_space_group_IT_number 14
_symmetry_cell_setting monoclinic
_symmetry_space_group_name_Hall '-P 2yn'
_symmetry_space_group_name_H-M 'P 1 21/n 1'
_atom_sites_solution_hydrogens geom
_atom_sites_solution_primary direct
_atom_sites_solution_secondary difmap
_cell_angle_alpha 90.00
_cell_angle_beta 94.6610(10)
_cell_angle_gamma 90.00
_cell_formula_units_Z 4
_cell_length_a 12.7862(8)
_cell_length_b 21.2600(14)
_cell_length_c 15.2904(10)
_cell_measurement_reflns_used 6891
_cell_measurement_temperature 120(2)
_cell_measurement_theta_max 27.892
_cell_measurement_theta_min 2.216
_cell_volume 4142.7(5)
_computing_cell_refinement 'SAINT v6.45A (Bruker, 2003)'
_computing_data_collection 'SMART v5.630 (Bruker, 2003)'
_computing_data_reduction 'SAINT v6.45A (Bruker, 2003)'
_computing_molecular_graphics 'Bruker SHELXTL'
_computing_publication_material 'Bruker SHELXTL'
_computing_structure_refinement 'SHELXL-97 (Sheldrick, 1997)'
_computing_structure_solution 'SHELXS-97 (Sheldrick, 1990)'
_diffrn_ambient_temperature 120(2)
_diffrn_detector_area_resol_mean 8
_diffrn_measured_fraction_theta_full 0.999
_diffrn_measured_fraction_theta_max 0.999
_diffrn_measurement_device_type 'Bruker SMART 1K CCD area detector'
_diffrn_measurement_method \w-scans
_diffrn_radiation_monochromator graphite
_diffrn_radiation_source 'fine-focus sealed tube'
_diffrn_radiation_type MoK\a
_diffrn_radiation_wavelength 0.71073
_diffrn_reflns_av_R_equivalents 0.0813
_diffrn_reflns_av_sigmaI/netI 0.0856
_diffrn_reflns_limit_h_max 15
_diffrn_reflns_limit_h_min -15
_diffrn_reflns_limit_k_max 26
_diffrn_reflns_limit_k_min -24
_diffrn_reflns_limit_l_max 19
_diffrn_reflns_limit_l_min -19
_diffrn_reflns_number 29989
_diffrn_reflns_theta_full 25.03
_diffrn_reflns_theta_max 26.37
_diffrn_reflns_theta_min 1.64
_exptl_absorpt_coefficient_mu 1.531
_exptl_absorpt_correction_T_max 0.758
_exptl_absorpt_correction_T_min 0.574
_exptl_absorpt_correction_type multi-scan
_exptl_absorpt_process_details
;
SADABS v.2.10 (Bruker,2003) was used for absorption correction.
R(int) was 0.0651 before and 0.0520 after correction.
The Ratio of minimum to maximum transmission is 0.758.
The \l/2 correction factor is 0.0000
;
_exptl_crystal_colour Colourless
_exptl_crystal_density_diffrn 1.672
_exptl_crystal_density_meas ?
_exptl_crystal_description Block
_exptl_crystal_F_000 2072
_exptl_crystal_size_max 0.2
_exptl_crystal_size_mid 0.2
_exptl_crystal_size_min 0.2
_refine_diff_density_max 0.824
_refine_diff_density_min -1.271
_refine_diff_density_rms 0.146
_refine_ls_extinction_method none
_refine_ls_goodness_of_fit_ref 1.136
_refine_ls_hydrogen_treatment riding
_refine_ls_matrix_type full
_refine_ls_number_parameters 442
_refine_ls_number_reflns 7314
_refine_ls_number_restraints 61
_refine_ls_restrained_S_all 1.133
_refine_ls_R_factor_all 0.0969
_refine_ls_R_factor_gt 0.0671
_refine_ls_shift/su_max 0.002
_refine_ls_shift/su_mean 0.000
_refine_ls_structure_factor_coef Fsqd
_refine_ls_weighting_details
;
calc w=1/[\s^2^(Fo^2^)+(0.0466P)^2^+27.8776P] where P=(Fo^2^+2Fc^2^)/3
;
_refine_ls_weighting_scheme calc
_refine_ls_wR_factor_gt 0.1362
_refine_ls_wR_factor_ref 0.1460
_reflns_number_gt 5869
_reflns_number_total 8451
_reflns_threshold_expression >2sigma(I)
_cod_data_source_file b716027e.txt
_cod_data_source_block 6e
_cod_depositor_comments
;
The following automatic conversions were performed:
'_symmetry_cell_setting' value 'Monoclinic' changed to 'monoclinic'
according to '/home/saulius/struct/CIF-dictionaries/cif_core.dic'
dictionary named 'cif_core.dic' version 2.4.1 from 2010-06-29.

Automatic conversion script
Id: cif_fix_enum 1527 2010-12-29 10:47:43Z saulius 

The following automatic conversions were performed:

'_chemical_melting_point' value 'not measured' was changed to '?' -
the value is undefined or not given.

Automatic conversion script
Id: cif_fix_values 1646 2011-03-28 12:23:43Z adriana 
;
_cod_original_sg_symbol_H-M P21/n
_cod_database_code 7003423

loop_
_symmetry_equiv_pos_as_xyz
'x, y, z'
'-x+1/2, y+1/2, -z+1/2'
'-x, -y, -z'
'x-1/2, -y-1/2, z-1/2'

loop_
_atom_site_label
_atom_site_type_symbol
_atom_site_fract_x
_atom_site_fract_y
_atom_site_fract_z
_atom_site_U_iso_or_equiv
_atom_site_adp_type
_atom_site_occupancy
_atom_site_symmetry_multiplicity
_atom_site_calc_flag
_atom_site_refinement_flags
_atom_site_disorder_assembly
_atom_site_disorder_group
Sn1 Sn 0.45897(4) 0.13785(3) -0.28605(3) 0.01842(15) Uani 1 1 d . . .
Cl1 Cl 0.3658(2) 0.06553(15) -0.20208(16) 0.0608(8) Uani 1 1 d . . .
Cl2 Cl 0.48120(18) 0.20876(11) -0.16219(12) 0.0368(5) Uani 1 1 d . . .
Cl3 Cl 0.29898(18) 0.19158(14) -0.33824(15) 0.0530(7) Uani 1 1 d . . .
Cl4 Cl 0.56169(18) 0.20964(11) -0.36855(12) 0.0361(5) Uani 1 1 d . . .
Cl5 Cl 0.43641(16) 0.06928(10) -0.41521(12) 0.0289(5) Uani 1 1 d . . .
Cl6 Cl 0.62191(18) 0.08422(11) -0.23897(14) 0.0382(5) Uani 1 1 d . . .
P1 P 0.30142(15) -0.22114(10) -0.35364(12) 0.0190(4) Uani 1 1 d D . .
P2 P 0.44409(15) -0.16277(10) -0.32004(12) 0.0199(4) Uani 1 1 d . A .
C6 C 0.5609(6) -0.2053(4) -0.3387(5) 0.0223(17) Uani 1 1 d U . .
C11 C 0.5883(6) -0.2130(4) -0.4247(5) 0.0261(18) Uani 1 1 d U A .
H11 H 0.5505 -0.1918 -0.4719 0.039 Uiso 1 1 calc R . .
C10 C 0.6703(7) -0.2517(5) -0.4399(5) 0.036(2) Uani 1 1 d U . .
H10 H 0.6873 -0.2585 -0.4985 0.054 Uiso 1 1 calc R A .
C9 C 0.7291(7) -0.2811(4) -0.3716(6) 0.035(2) Uani 1 1 d U A .
H9 H 0.7867 -0.3072 -0.3832 0.053 Uiso 1 1 calc R . .
C8 C 0.7030(6) -0.2720(4) -0.2862(5) 0.0312(19) Uani 1 1 d U . .
H8 H 0.7437 -0.2913 -0.2389 0.047 Uiso 1 1 calc R A .
C7 C 0.6181(6) -0.2349(4) -0.2696(5) 0.0257(18) Uani 1 1 d U A .
H7 H 0.5991 -0.2297 -0.2112 0.039 Uiso 1 1 calc R . .
C12 C 0.4463(6) -0.1415(4) -0.2058(5) 0.0230(16) Uani 1 1 d U . .
C13 C 0.4999(8) -0.0866(5) -0.1787(6) 0.047(3) Uani 1 1 d U A .
H13 H 0.5289 -0.0596 -0.2200 0.071 Uiso 1 1 calc R . .
C14 C 0.5094(8) -0.0725(5) -0.0896(7) 0.053(3) Uani 1 1 d U . .
H14 H 0.5478 -0.0363 -0.0697 0.080 Uiso 1 1 calc R A .
C15 C 0.4652(7) -0.1092(5) -0.0309(6) 0.040(2) Uani 1 1 d U A .
H15 H 0.4712 -0.0985 0.0296 0.060 Uiso 1 1 calc R . .
C16 C 0.4120(9) -0.1616(5) -0.0593(6) 0.053(3) Uani 1 1 d U . .
H16 H 0.3835 -0.1883 -0.0175 0.079 Uiso 1 1 calc R A .
C17 C 0.3980(8) -0.1775(5) -0.1480(5) 0.043(2) Uani 1 1 d U A .
H17 H 0.3560 -0.2125 -0.1673 0.064 Uiso 1 1 calc R . .
C18 C 0.1379(6) -0.1458(4) -0.5104(5) 0.0266(18) Uani 1 1 d U . .
C19 C 0.1543(7) -0.1254(4) -0.5953(6) 0.037(2) Uani 1 1 d U A .
H19 H 0.2209 -0.1094 -0.6076 0.055 Uiso 1 1 calc R . .
C20 C 0.0754(7) -0.1283(4) -0.6599(5) 0.035(2) Uani 1 1 d U . .
H20 H 0.0872 -0.1144 -0.7173 0.052 Uiso 1 1 calc R A .
C21 C -0.0217(7) -0.1511(4) -0.6433(5) 0.037(2) Uani 1 1 d U A .
H21 H -0.0763 -0.1529 -0.6892 0.055 Uiso 1 1 calc R . .
C22 C -0.0398(7) -0.1714(4) -0.5605(5) 0.034(2) Uani 1 1 d U . .
H22 H -0.1069 -0.1874 -0.5495 0.051 Uiso 1 1 calc R A .
C23 C 0.0392(6) -0.1686(4) -0.4926(5) 0.0264(18) Uani 1 1 d U A .
H23 H 0.0265 -0.1819 -0.4351 0.040 Uiso 1 1 calc R . .
P3 P 0.23513(18) -0.13645(12) -0.4226(2) 0.0188(6) Uani 0.898(7) 1 d P A 1
C24 C 0.1797(7) -0.0960(5) -0.3348(7) 0.0234(19) Uani 0.898(7) 1 d PU A 1
C25 C 0.1848(8) -0.0306(5) -0.3296(7) 0.036(2) Uani 0.898(7) 1 d PU A 1
H25 H 0.2216 -0.0071 -0.3701 0.043 Uiso 0.898(7) 1 calc PR A 1
C26 C 0.1348(8) -0.0004(6) -0.2637(7) 0.045(3) Uani 0.898(7) 1 d PU A 1
H26 H 0.1383 0.0441 -0.2592 0.054 Uiso 0.898(7) 1 calc PR A 1
C27 C 0.0809(13) -0.0334(10) -0.2054(8) 0.046(3) Uani 0.898(7) 1 d PU A 1
H27 H 0.0451 -0.0118 -0.1624 0.055 Uiso 0.898(7) 1 calc PR A 1
C28 C 0.0786(8) -0.0967(6) -0.2091(7) 0.044(3) Uani 0.898(7) 1 d PU A 1
H28 H 0.0427 -0.1194 -0.1672 0.052 Uiso 0.898(7) 1 calc PR A 1
C29 C 0.1283(8) -0.1300(6) -0.2737(7) 0.031(2) Uani 0.898(7) 1 d PU A 1
H29 H 0.1268 -0.1746 -0.2754 0.037 Uiso 0.898(7) 1 calc PR A 1
C2 C 0.3466(7) -0.0955(4) -0.4602(5) 0.023(2) Uani 0.898(7) 1 d P A 1
H2B H 0.3726 -0.1181 -0.5106 0.027 Uiso 0.898(7) 1 calc PR A 1
H2A H 0.3254 -0.0526 -0.4798 0.027 Uiso 0.898(7) 1 calc PR A 1
P3A P 0.2221(17) -0.1294(7) -0.3849(19) 0.0188(6) Uani 0.102(7) 1 d PD A 2
C24A C 0.162(9) -0.111(5) -0.292(8) 0.0234(19) Uani 0.102(7) 1 d PU A 2
C25A C 0.128(7) -0.046(5) -0.296(6) 0.036(2) Uani 0.102(7) 1 d PU A 2
H25A H 0.1452 -0.0163 -0.3398 0.043 Uiso 0.102(7) 1 calc PR A 2
C26A C 0.069(16) -0.032(10) -0.228(10) 0.045(3) Uani 0.102(7) 1 d PU A 2
H26A H 0.0354 0.0074 -0.2331 0.054 Uiso 0.102(7) 1 calc PR A 2
C27A C 0.046(7) -0.067(5) -0.151(6) 0.046(3) Uani 0.102(7) 1 d PU A 2
H27A H 0.0141 -0.0520 -0.1012 0.055 Uiso 0.102(7) 1 calc PR A 2
C28A C 0.085(7) -0.132(6) -0.166(7) 0.044(3) Uani 0.102(7) 1 d PU A 2
H28A H 0.0630 -0.1624 -0.1251 0.052 Uiso 0.102(7) 1 calc PR A 2
C29A C 0.137(6) -0.153(5) -0.217(6) 0.031(2) Uani 0.102(7) 1 d PU A 2
H29A H 0.1632 -0.1951 -0.2125 0.037 Uiso 0.102(7) 1 calc PR A 2
C2A C 0.350(6) -0.076(4) -0.401(5) 0.023(2) Uani 0.102(7) 1 d P A 2
H2AC H 0.3441 -0.0625 -0.4628 0.027 Uiso 0.102(7) 1 calc PR A 2
H2AA H 0.3423 -0.0377 -0.3653 0.027 Uiso 0.102(7) 1 calc PR A 2
C1 C 0.4329(6) -0.0913(4) -0.3865(5) 0.0287(19) Uani 1 1 d . . .
H2AB H 0.4187 -0.0552 -0.3483 0.043 Uiso 1 1 calc R A 1
H1B H 0.5005 -0.0834 -0.4118 0.043 Uiso 1 1 calc R A 1
C3 C 0.3417(6) -0.2755(4) -0.4419(5) 0.0234(17) Uani 1 1 d . A .
H3 H 0.3923 -0.2541 -0.4786 0.028 Uiso 1 1 calc R . .
C5 C 0.2420(7) -0.2953(4) -0.4986(6) 0.036(2) Uani 1 1 d . . .
H5A H 0.1897 -0.3110 -0.4606 0.054 Uiso 1 1 calc R A .
H5C H 0.2596 -0.3285 -0.5393 0.054 Uiso 1 1 calc R . .
H5B H 0.2134 -0.2589 -0.5319 0.054 Uiso 1 1 calc R . .
C4 C 0.3919(6) -0.3320(4) -0.3962(6) 0.030(2) Uani 1 1 d . . .
H4B H 0.4549 -0.3188 -0.3600 0.045 Uiso 1 1 calc R A .
H4C H 0.4114 -0.3625 -0.4400 0.045 Uiso 1 1 calc R . .
H4A H 0.3422 -0.3514 -0.3588 0.045 Uiso 1 1 calc R . .
C30 C -0.2067(7) -0.0780(4) -0.4156(6) 0.030(2) Uani 1 1 d . . .
H30 H -0.2444 -0.0991 -0.4674 0.045 Uiso 1 1 calc R . .
Cl7 Cl -0.15709(18) -0.13571(12) -0.34320(16) 0.0456(6) Uani 1 1 d . . .
Cl8 Cl -0.1054(2) -0.03186(12) -0.4527(2) 0.0598(8) Uani 1 1 d . . .
Cl9 Cl -0.29629(16) -0.02895(10) -0.36650(13) 0.0314(5) Uani 1 1 d . . .
C31 C 0.21619(12) -0.01556(8) 0.07218(9) 0.039(2) Uani 1 1 d . . .
H31 H 0.2764 -0.0391 0.1025 0.059 Uiso 1 1 calc R . .
Cl10 Cl 0.25243(12) 0.01087(8) -0.02996(9) 0.0439(6) Uani 1 1 d R . .
Cl11 Cl 0.18584(12) 0.04923(8) 0.13754(9) 0.0604(8) Uani 1 1 d R . .
Cl12 Cl 0.10692(12) -0.06589(8) 0.05895(9) 0.0694(9) Uani 1 1 d R . .

loop_
_atom_site_aniso_label
_atom_site_aniso_U_11
_atom_site_aniso_U_22
_atom_site_aniso_U_33
_atom_site_aniso_U_23
_atom_site_aniso_U_13
_atom_site_aniso_U_12
Sn1 0.0191(3) 0.0221(3) 0.0143(2) 0.0002(2) 0.00283(18) 0.0022(2)
Cl1 0.0741(19) 0.074(2) 0.0369(13) 0.0104(13) 0.0187(13) -0.0361(16)
Cl2 0.0496(14) 0.0377(13) 0.0221(10) -0.0125(9) -0.0030(9) 0.0141(11)
Cl3 0.0336(13) 0.083(2) 0.0405(13) -0.0119(13) -0.0092(10) 0.0316(14)
Cl4 0.0474(13) 0.0359(13) 0.0238(10) 0.0060(9) -0.0038(9) -0.0198(11)
Cl5 0.0385(12) 0.0256(11) 0.0226(9) -0.0042(8) 0.0026(8) -0.0084(9)
Cl6 0.0395(13) 0.0354(13) 0.0378(12) -0.0071(10) -0.0092(10) 0.0158(11)
P1 0.0199(10) 0.0172(11) 0.0203(9) -0.0001(8) 0.0034(8) -0.0012(9)
P2 0.0184(10) 0.0203(11) 0.0204(9) 0.0034(8) -0.0010(8) -0.0037(9)
C6 0.018(4) 0.026(5) 0.023(4) 0.004(3) -0.002(3) -0.002(3)
C11 0.020(4) 0.038(5) 0.020(3) 0.003(4) 0.001(3) -0.003(3)
C10 0.028(5) 0.052(6) 0.027(4) -0.002(4) 0.005(3) 0.000(4)
C9 0.026(5) 0.033(5) 0.047(5) 0.003(4) 0.009(4) 0.008(4)
C8 0.021(4) 0.039(5) 0.033(4) 0.013(4) -0.005(3) 0.004(4)
C7 0.026(4) 0.033(5) 0.017(4) 0.008(3) -0.003(3) 0.003(4)
C12 0.020(4) 0.030(5) 0.019(3) -0.002(3) -0.004(3) 0.002(4)
C13 0.051(6) 0.046(6) 0.045(5) -0.019(5) 0.010(5) -0.026(5)
C14 0.059(7) 0.052(7) 0.048(5) -0.031(5) 0.006(5) -0.019(5)
C15 0.047(6) 0.042(6) 0.027(4) -0.012(4) -0.010(4) 0.008(4)
C16 0.086(8) 0.049(6) 0.025(4) 0.002(4) 0.008(5) -0.023(6)
C17 0.068(7) 0.035(6) 0.025(4) 0.000(4) 0.004(4) -0.023(5)
C18 0.021(4) 0.023(5) 0.035(4) 0.000(4) -0.003(3) 0.007(4)
C19 0.040(5) 0.026(5) 0.046(5) 0.001(4) 0.017(4) -0.005(4)
C20 0.053(5) 0.025(5) 0.025(4) -0.005(4) -0.007(3) 0.010(4)
C21 0.045(5) 0.033(6) 0.031(4) -0.011(4) -0.008(4) 0.017(4)
C22 0.028(4) 0.037(6) 0.035(4) -0.006(4) -0.006(3) 0.009(4)
C23 0.018(4) 0.028(5) 0.033(4) 0.004(4) 0.002(3) 0.009(4)
P3 0.0176(11) 0.0172(12) 0.0213(15) -0.0035(11) 0.0007(10) 0.0029(10)
C24 0.016(5) 0.026(5) 0.027(5) -0.005(4) -0.007(4) 0.005(4)
C25 0.032(6) 0.034(5) 0.039(5) -0.008(4) -0.006(4) 0.010(5)
C26 0.037(6) 0.047(6) 0.049(6) -0.024(4) -0.012(4) 0.016(5)
C27 0.027(7) 0.070(7) 0.041(8) -0.041(7) 0.003(6) 0.002(6)
C28 0.029(5) 0.062(6) 0.041(6) -0.028(5) 0.008(4) -0.006(5)
C29 0.018(5) 0.045(6) 0.029(6) -0.013(4) 0.002(4) -0.001(4)
C2 0.029(5) 0.014(5) 0.024(5) 0.005(4) -0.001(4) -0.003(4)
P3A 0.0176(11) 0.0172(12) 0.0213(15) -0.0035(11) 0.0007(10) 0.0029(10)
C24A 0.016(5) 0.026(5) 0.027(5) -0.005(4) -0.007(4) 0.005(4)
C25A 0.032(6) 0.034(5) 0.039(5) -0.008(4) -0.006(4) 0.010(5)
C26A 0.037(6) 0.047(6) 0.049(6) -0.024(4) -0.012(4) 0.016(5)
C27A 0.027(7) 0.070(7) 0.041(8) -0.041(7) 0.003(6) 0.002(6)
C28A 0.029(5) 0.062(6) 0.041(6) -0.028(5) 0.008(4) -0.006(5)
C29A 0.018(5) 0.045(6) 0.029(6) -0.013(4) 0.002(4) -0.001(4)
C2A 0.029(5) 0.014(5) 0.024(5) 0.005(4) -0.001(4) -0.003(4)
C1 0.020(4) 0.028(5) 0.037(5) 0.011(4) 0.002(4) -0.004(4)
C3 0.028(4) 0.018(4) 0.024(4) -0.003(3) 0.003(3) 0.004(4)
C5 0.044(6) 0.023(5) 0.039(5) -0.003(4) -0.007(4) 0.003(4)
C4 0.023(4) 0.020(5) 0.045(5) -0.006(4) -0.005(4) 0.008(4)
C30 0.035(5) 0.017(5) 0.038(5) -0.004(4) 0.007(4) -0.001(4)
Cl7 0.0396(13) 0.0416(14) 0.0560(14) 0.0097(12) 0.0070(11) 0.0090(12)
Cl8 0.0576(17) 0.0271(14) 0.102(2) 0.0047(14) 0.0511(16) 0.0001(12)
Cl9 0.0269(11) 0.0321(12) 0.0356(11) -0.0005(9) 0.0057(9) 0.0037(9)
C31 0.040(5) 0.046(6) 0.031(5) 0.009(4) 0.001(4) 0.004(5)
Cl10 0.0409(13) 0.0626(17) 0.0281(11) 0.0080(11) 0.0033(10) 0.0015(12)
Cl11 0.0730(19) 0.071(2) 0.0395(13) -0.0083(13) 0.0159(13) -0.0139(16)
Cl12 0.0653(19) 0.0462(18) 0.100(2) -0.0012(16) 0.0290(17) -0.0156(15)

loop_
_atom_type_symbol
_atom_type_description
_atom_type_scat_dispersion_real
_atom_type_scat_dispersion_imag
_atom_type_scat_source
C C 0.0033 0.0016 'International Tables Vol C Tables 4.2.6.8 and 6.1.1.4'
H H 0.0000 0.0000 'International Tables Vol C Tables 4.2.6.8 and 6.1.1.4'
P P 0.1023 0.0942 'International Tables Vol C Tables 4.2.6.8 and 6.1.1.4'
Cl Cl 0.1484 0.1585 'International Tables Vol C Tables 4.2.6.8 and 6.1.1.4'
Sn Sn -0.6537 1.4246 'International Tables Vol C Tables 4.2.6.8 and 6.1.1.4'

loop_
_geom_angle_atom_site_label_1
_geom_angle_atom_site_label_2
_geom_angle_atom_site_label_3
_geom_angle
_geom_angle_site_symmetry_1
_geom_angle_site_symmetry_3
_geom_angle_publ_flag
Cl1 Sn1 Cl2 90.71(9) . . ?
Cl1 Sn1 Cl3 92.06(11) . . ?
Cl2 Sn1 Cl3 90.36(8) . . ?
Cl1 Sn1 Cl6 89.53(10) . . ?
Cl2 Sn1 Cl6 90.98(7) . . ?
Cl3 Sn1 Cl6 177.90(8) . . ?
Cl1 Sn1 Cl4 177.32(10) . . ?
Cl2 Sn1 Cl4 88.91(8) . . ?
Cl3 Sn1 Cl4 90.59(9) . . ?
Cl6 Sn1 Cl4 87.82(8) . . ?
Cl1 Sn1 Cl5 91.09(8) . . ?
Cl2 Sn1 Cl5 177.91(8) . . ?
Cl3 Sn1 Cl5 88.52(8) . . ?
Cl6 Sn1 Cl5 90.09(7) . . ?
Cl4 Sn1 Cl5 89.34(7) . . ?
C3 P1 P3 105.9(3) . . ?
C3 P1 P2 103.9(3) . . ?
P3 P1 P2 86.09(11) . . ?
C3 P1 P3A 122.0(8) . . ?
P3 P1 P3A 16.3(7) . . ?
P2 P1 P3A 85.0(6) . . ?
C6 P2 C12 109.6(3) . . ?
C6 P2 C1 111.1(4) . . ?
C12 P2 C1 108.9(4) . . ?
C6 P2 P1 111.1(3) . . ?
C12 P2 P1 108.1(3) . . ?
C1 P2 P1 108.0(3) . . ?
C7 C6 C11 120.4(7) . . ?
C7 C6 P2 120.2(6) . . ?
C11 C6 P2 119.1(6) . . ?
C10 C11 C6 119.1(7) . . ?
C10 C11 H11 120.5 . . ?
C6 C11 H11 120.5 . . ?
C11 C10 C9 121.3(8) . . ?
C11 C10 H10 119.3 . . ?
C9 C10 H10 119.3 . . ?
C10 C9 C8 119.3(8) . . ?
C10 C9 H9 120.4 . . ?
C8 C9 H9 120.4 . . ?
C7 C8 C9 120.3(7) . . ?
C7 C8 H8 119.8 . . ?
C9 C8 H8 119.8 . . ?
C8 C7 C6 119.5(7) . . ?
C8 C7 H7 120.2 . . ?
C6 C7 H7 120.2 . . ?
C17 C12 C13 121.1(7) . . ?
C17 C12 P2 121.2(6) . . ?
C13 C12 P2 117.7(6) . . ?
C14 C13 C12 118.1(9) . . ?
C14 C13 H13 121.0 . . ?
C12 C13 H13 121.0 . . ?
C15 C14 C13 121.4(9) . . ?
C15 C14 H14 119.3 . . ?
C13 C14 H14 119.3 . . ?
C14 C15 C16 119.2(8) . . ?
C14 C15 H15 120.4 . . ?
C16 C15 H15 120.4 . . ?
C15 C16 C17 122.1(9) . . ?
C15 C16 H16 119.0 . . ?
C17 C16 H16 119.0 . . ?
C12 C17 C16 117.9(9) . . ?
C12 C17 H17 121.1 . . ?
C16 C17 H17 121.1 . . ?
C23 C18 C19 119.5(7) . . ?
C23 C18 P3 118.8(6) . . ?
C19 C18 P3 121.4(6) . . ?
C23 C18 P3A 106.1(9) . . ?
C19 C18 P3A 132.5(9) . . ?
P3 C18 P3A 14.7(6) . . ?
C20 C19 C18 120.2(8) . . ?
C20 C19 H19 119.9 . . ?
C18 C19 H19 119.9 . . ?
C19 C20 C21 120.8(8) . . ?
C19 C20 H20 119.6 . . ?
C21 C20 H20 119.6 . . ?
C22 C21 C20 120.2(8) . . ?
C22 C21 H21 119.9 . . ?
C20 C21 H21 119.9 . . ?
C21 C22 C23 120.4(9) . . ?
C21 C22 H22 119.8 . . ?
C23 C22 H22 119.8 . . ?
C22 C23 C18 118.9(8) . . ?
C22 C23 H23 120.6 . . ?
C18 C23 H23 120.6 . . ?
C18 P3 C24 109.1(4) . . ?
C18 P3 C2 109.8(4) . . ?
C24 P3 C2 112.2(5) . . ?
C18 P3 P1 119.2(3) . . ?
C24 P3 P1 101.1(3) . . ?
C2 P3 P1 105.2(3) . . ?
C29 C24 C25 120.2(10) . . ?
C29 C24 P3 119.6(7) . . ?
C25 C24 P3 120.2(9) . . ?
C26 C25 C24 118.5(11) . . ?
C26 C25 H25 120.7 . . ?
C24 C25 H25 120.7 . . ?
C27 C26 C25 121.5(13) . . ?
C27 C26 H26 119.2 . . ?
C25 C26 H26 119.2 . . ?
C28 C27 C26 119.7(13) . . ?
C28 C27 H27 120.1 . . ?
C26 C27 H27 120.1 . . ?
C27 C28 C29 121.5(13) . . ?
C27 C28 H28 119.3 . . ?
C29 C28 H28 119.3 . . ?
C24 C29 C28 118.4(11) . . ?
C24 C29 H29 120.8 . . ?
C28 C29 H29 120.8 . . ?
C1 C2 P3 109.8(6) . . ?
C1 C2 H2B 109.7 . . ?
P3 C2 H2B 109.7 . . ?
C1 C2 H2A 109.7 . . ?
P3 C2 H2A 109.7 . . ?
H2B C2 H2A 108.2 . . ?
C24A P3A C2A 113(5) . . ?
C24A P3A C18 123(4) . . ?
C2A P3A C18 110(3) . . ?
C24A P3A P1 105(4) . . ?
C2A P3A P1 99(2) . . ?
C18 P3A P1 103.6(10) . . ?
C25A C24A C29A 122(10) . . ?
C25A C24A P3A 110(9) . . ?
C29A C24A P3A 129(8) . . ?
C26A C25A C24A 110(10) . . ?
C26A C25A H25A 125.0 . . ?
C24A C25A H25A 125.0 . . ?
C25A C26A C27A 133(10) . . ?
C25A C26A H26A 113.6 . . ?
C27A C26A H26A 113.6 . . ?
C26A C27A C28A 105(10) . . ?
C26A C27A H27A 127.5 . . ?
C28A C27A H27A 127.5 . . ?
C29A C28A C27A 132(10) . . ?
C29A C28A H28A 113.8 . . ?
C27A C28A H28A 113.8 . . ?
C28A C29A C24A 117(10) . . ?
C28A C29A H29A 121.6 . . ?
C24A C29A H29A 121.6 . . ?
C1 C2A P3A 126(5) . . ?
C1 C2A H2AC 105.9 . . ?
P3A C2A H2AC 105.9 . . ?
C1 C2A H2AA 105.9 . . ?
P3A C2A H2AA 105.9 . . ?
H2AC C2A H2AA 106.3 . . ?
C2A C1 C2 41(4) . . ?
C2A C1 P2 112(4) . . ?
C2 C1 P2 112.6(6) . . ?
C2A C1 H2AB 70.8 . . ?
C2 C1 H2AB 109.1 . . ?
P2 C1 H2AB 109.1 . . ?
C2A C1 H1B 136.2 . . ?
C2 C1 H1B 109.1 . . ?
P2 C1 H1B 109.1 . . ?
H2AB C1 H1B 107.8 . . ?
C4 C3 C5 110.2(7) . . ?
C4 C3 P1 106.8(5) . . ?
C5 C3 P1 108.0(5) . . ?
C4 C3 H3 110.6 . . ?
C5 C3 H3 110.6 . . ?
P1 C3 H3 110.6 . . ?
C3 C5 H5A 109.5 . . ?
C3 C5 H5C 109.5 . . ?
H5A C5 H5C 109.5 . . ?
C3 C5 H5B 109.5 . . ?
H5A C5 H5B 109.5 . . ?
H5C C5 H5B 109.5 . . ?
C3 C4 H4B 109.5 . . ?
C3 C4 H4C 109.5 . . ?
H4B C4 H4C 109.5 . . ?
C3 C4 H4A 109.5 . . ?
H4B C4 H4A 109.5 . . ?
H4C C4 H4A 109.5 . . ?
Cl7 C30 Cl8 111.1(5) . . ?
Cl7 C30 Cl9 111.3(5) . . ?
Cl8 C30 Cl9 109.3(4) . . ?
Cl7 C30 H30 108.4 . . ?
Cl8 C30 H30 108.4 . . ?
Cl9 C30 H30 108.4 . . ?
Cl10 C31 Cl12 110.9 . . ?
Cl10 C31 Cl11 109.9 . . ?
Cl12 C31 Cl11 109.3 . . ?
Cl10 C31 H31 108.9 . . ?
Cl12 C31 H31 108.9 . . ?
Cl11 C31 H31 108.9 . . ?

loop_
_geom_bond_atom_site_label_1
_geom_bond_atom_site_label_2
_geom_bond_distance
_geom_bond_site_symmetry_2
_geom_bond_publ_flag
Sn1 Cl1 2.383(2) . ?
Sn1 Cl2 2.419(2) . ?
Sn1 Cl3 2.421(2) . ?
Sn1 Cl6 2.432(2) . ?
Sn1 Cl4 2.432(2) . ?
Sn1 Cl5 2.4528(19) . ?
P1 C3 1.880(8) . ?
P1 P3 2.220(3) . ?
P1 P2 2.231(3) . ?
P1 P3A 2.232(9) . ?
P2 C6 1.788(8) . ?
P2 C12 1.802(7) . ?
P2 C1 1.827(8) . ?
C6 C7 1.387(10) . ?
C6 C11 1.397(10) . ?
C11 C10 1.367(12) . ?
C11 H11 0.9500 . ?
C10 C9 1.385(12) . ?
C10 H10 0.9500 . ?
C9 C8 1.388(11) . ?
C9 H9 0.9500 . ?
C8 C7 1.382(11) . ?
C8 H8 0.9500 . ?
C7 H7 0.9500 . ?
C12 C17 1.356(11) . ?
C12 C13 1.400(12) . ?
C13 C14 1.390(13) . ?
C13 H13 0.9500 . ?
C14 C15 1.347(14) . ?
C14 H14 0.9500 . ?
C15 C16 1.359(13) . ?
C15 H15 0.9500 . ?
C16 C17 1.395(12) . ?
C16 H16 0.9500 . ?
C17 H17 0.9500 . ?
C18 C23 1.399(11) . ?
C18 C19 1.401(11) . ?
C18 P3 1.764(8) . ?
C18 P3A 2.15(3) . ?
C19 C20 1.355(12) . ?
C19 H19 0.9500 . ?
C20 C21 1.375(13) . ?
C20 H20 0.9500 . ?
C21 C22 1.375(12) . ?
C21 H21 0.9500 . ?
C22 C23 1.390(11) . ?
C22 H22 0.9500 . ?
C23 H23 0.9500 . ?
P3 C24 1.789(10) . ?
P3 C2 1.803(9) . ?
C24 C29 1.388(14) . ?
C24 C25 1.395(14) . ?
C25 C26 1.393(14) . ?
C25 H25 0.9500 . ?
C26 C27 1.36(2) . ?
C26 H26 0.9500 . ?
C27 C28 1.35(2) . ?
C27 H27 0.9500 . ?
C28 C29 1.407(13) . ?
C28 H28 0.9500 . ?
C29 H29 0.9500 . ?
C2 C1 1.514(11) . ?
C2 H2B 0.9900 . ?
C2 H2A 0.9900 . ?
P3A C24A 1.72(12) . ?
P3A C2A 2.02(8) . ?
C24A C25A 1.45(14) . ?
C24A C29A 1.51(14) . ?
C25A C26A 1.4(2) . ?
C25A H25A 0.9500 . ?
C26A C27A 1.4(2) . ?
C26A H26A 0.9500 . ?
C27A C28A 1.49(15) . ?
C27A H27A 0.9500 . ?
C28A C29A 1.16(11) . ?
C28A H28A 0.9500 . ?
C29A H29A 0.9500 . ?
C2A C1 1.11(8) . ?
C2A H2AC 0.9900 . ?
C2A H2AA 0.9900 . ?
C1 H2AB 0.9900 . ?
C1 H1B 0.9900 . ?
C3 C4 1.508(11) . ?
C3 C5 1.540(11) . ?
C3 H3 1.0000 . ?
C5 H5A 0.9800 . ?
C5 H5C 0.9800 . ?
C5 H5B 0.9800 . ?
C4 H4B 0.9800 . ?
C4 H4C 0.9800 . ?
C4 H4A 0.9800 . ?
C30 Cl7 1.738(9) . ?
C30 Cl8 1.755(8) . ?
C30 Cl9 1.761(8) . ?
C30 H30 1.0000 . ?
C31 Cl10 1.7570 . ?
C31 Cl12 1.7584 . ?
C31 Cl11 1.7634 . ?
C31 H31 1.0000 . ?
